data_4024656
loop_
_publ_author_name
'Yan Li'
'Brian O. Patrick'
'David Dolphin'

_publ_section_title
;
Near-Infrared Absorbing Azo Dyes: Synthesis and X-ray Crystallographic and
Spectral Characterization of Monoazopyrroles, Bisazopyrroles, and a
Boron-Azopyrrole Complex
;
_journal_name_full 'Journal of Organic Chemistry'
_journal_page_first 5237
_journal_page_last 5243
_journal_paper_doi 10.1021/jo9003019
_journal_volume 74
_journal_year 2009
_chemical_formula_sum 'C20 H22 B F2 N7'
_chemical_formula_weight 409.26
_chemical_name_systematic
;
 ?
;
_space_group_IT_number 14
_symmetry_cell_setting monoclinic
_symmetry_space_group_name_Hall '-P 2ybc'
_symmetry_space_group_name_H-M 'P 1 21/c 1'
_atom_sites_solution_hydrogens geom
_atom_sites_solution_primary direct
_atom_sites_solution_secondary difmap
_audit_creation_method SHELXL-97
_cell_angle_alpha 90.00
_cell_angle_beta 97.465(6)
_cell_angle_gamma 90.00
_cell_formula_units_Z 4
_cell_length_a 17.797(3)
_cell_length_b 7.9430(10)
_cell_length_c 14.246(2)
_cell_measurement_reflns_used 7175
_cell_measurement_temperature 173(2)
_cell_measurement_theta_max 22.06
_cell_measurement_theta_min 2.81
_cell_volume 1996.8(5)
_computing_structure_refinement 'SHELXL-97 (Sheldrick, 1997)'
_diffrn_ambient_temperature 173(2)
_diffrn_measured_fraction_theta_full 0.984
_diffrn_measured_fraction_theta_max 0.984
_diffrn_measurement_device_type 'Bruker X8 APEX'
_diffrn_measurement_method 'area detector'
_diffrn_radiation_monochromator graphite
_diffrn_radiation_source 'fine-focus sealed tube'
_diffrn_radiation_type MoK\a
_diffrn_radiation_wavelength 0.71069
_diffrn_reflns_av_R_equivalents 0.0509
_diffrn_reflns_av_sigmaI/netI 0.0417
_diffrn_reflns_limit_h_max 23
_diffrn_reflns_limit_h_min -23
_diffrn_reflns_limit_k_max 10
_diffrn_reflns_limit_k_min -10
_diffrn_reflns_limit_l_max 18
_diffrn_reflns_limit_l_min -18
_diffrn_reflns_number 55238
_diffrn_reflns_theta_full 27.92
_diffrn_reflns_theta_max 27.92
_diffrn_reflns_theta_min 1.15
_exptl_absorpt_coefficient_mu 0.098
_exptl_absorpt_correction_T_max 0.990
_exptl_absorpt_correction_T_min 0.866
_exptl_absorpt_correction_type multi-scan
_exptl_crystal_colour brown
_exptl_crystal_density_diffrn 1.361
_exptl_crystal_density_method 'not measured'
_exptl_crystal_description prism
_exptl_crystal_F_000 856
_exptl_crystal_size_max 0.20
_exptl_crystal_size_mid 0.10
_exptl_crystal_size_min 0.10
_refine_diff_density_max 0.186
_refine_diff_density_min -0.181
_refine_diff_density_rms 0.041
_refine_ls_extinction_method none
_refine_ls_goodness_of_fit_ref 1.042
_refine_ls_hydrogen_treatment constr
_refine_ls_matrix_type full
_refine_ls_number_parameters 275
_refine_ls_number_reflns 4716
_refine_ls_number_restraints 0
_refine_ls_restrained_S_all 1.042
_refine_ls_R_factor_all 0.0709
_refine_ls_R_factor_gt 0.0408
_refine_ls_shift/su_max 0.001
_refine_ls_shift/su_mean 0.000
_refine_ls_structure_factor_coef Fsqd
_refine_ls_weighting_details 'calc w=1/[\s^2^(Fo^2^)+(0.0469P)^2^+0.4094P] where P=(Fo^2^+2Fc^2^)/3'
_refine_ls_weighting_scheme calc
_refine_ls_wR_factor_gt 0.0976
_refine_ls_wR_factor_ref 0.1107
_reflns_number_gt 3218
_reflns_number_total 4716
_reflns_threshold_expression >2sigma(I)
_cod_data_source_file jo9003019_si_005.cif
_cod_data_source_block 4
_cod_original_sg_symbol_H-M 'P 21/c'
_cod_database_code 4024656

loop_
_symmetry_equiv_pos_as_xyz
'x, y, z'
'-x, y+1/2, -z+1/2'
'-x, -y, -z'
'x, -y-1/2, z-1/2'

loop_
_atom_site_label
_atom_site_type_symbol
_atom_site_fract_x
_atom_site_fract_y
_atom_site_fract_z
_atom_site_U_iso_or_equiv
_atom_site_adp_type
_atom_site_occupancy
_atom_site_symmetry_multiplicity
_atom_site_calc_flag
_atom_site_refinement_flags
_atom_site_disorder_assembly
_atom_site_disorder_group
C1 C 0.62409(9) 0.0761(2) 0.32996(12) 0.0468(4) Uani 1 1 d . . .
H1A H 0.5873 0.1176 0.3701 0.070 Uiso 1 1 calc R . .
H1B H 0.6755 0.0887 0.3634 0.070 Uiso 1 1 calc R . .
H1C H 0.6141 -0.0430 0.3153 0.070 Uiso 1 1 calc R . .
C2 C 0.68223(9) 0.2704(2) 0.22049(12) 0.0460(4) Uani 1 1 d . . .
H2A H 0.7047 0.2153 0.1693 0.069 Uiso 1 1 calc R . .
H2B H 0.7199 0.2770 0.2770 0.069 Uiso 1 1 calc R . .
H2C H 0.6658 0.3842 0.2007 0.069 Uiso 1 1 calc R . .
C3 C 0.55233(8) 0.16217(19) 0.17887(11) 0.0352(3) Uani 1 1 d . . .
C4 C 0.54555(9) 0.2430(2) 0.08912(11) 0.0397(4) Uani 1 1 d . . .
H4 H 0.5869 0.3071 0.0724 0.048 Uiso 1 1 calc R . .
C5 C 0.48044(8) 0.2305(2) 0.02597(11) 0.0379(4) Uani 1 1 d . . .
H5 H 0.4775 0.2856 -0.0336 0.045 Uiso 1 1 calc R . .
C6 C 0.41827(8) 0.13726(18) 0.04842(10) 0.0323(3) Uani 1 1 d . . .
C7 C 0.42410(9) 0.0578(2) 0.13728(11) 0.0398(4) Uani 1 1 d . . .
H7 H 0.3824 -0.0055 0.1538 0.048 Uiso 1 1 calc R . .
C8 C 0.48887(9) 0.0700(2) 0.20044(11) 0.0403(4) Uani 1 1 d . . .
H8 H 0.4911 0.0152 0.2600 0.048 Uiso 1 1 calc R . .
C9 C 0.27472(9) 0.14275(18) -0.14279(10) 0.0328(3) Uani 1 1 d . . .
C10 C 0.23582(9) 0.1718(2) -0.23342(10) 0.0391(4) Uani 1 1 d . . .
H10 H 0.2538 0.2316 -0.2838 0.047 Uiso 1 1 calc R . .
C11 C 0.16565(9) 0.0950(2) -0.23418(10) 0.0382(4) Uani 1 1 d . . .
H11 H 0.1265 0.0920 -0.2863 0.046 Uiso 1 1 calc R . .
C12 C 0.16243(8) 0.02219(18) -0.14450(9) 0.0307(3) Uani 1 1 d . . .
C13 C 0.04919(8) -0.19603(17) -0.00252(10) 0.0285(3) Uani 1 1 d . . .
C14 C -0.02250(8) -0.21558(18) -0.05685(10) 0.0310(3) Uani 1 1 d . . .
H14 H -0.0309 -0.1708 -0.1192 0.037 Uiso 1 1 calc R . .
C15 C -0.07995(8) -0.29771(18) -0.02141(10) 0.0318(3) Uani 1 1 d . . .
H15 H -0.1277 -0.3081 -0.0595 0.038 Uiso 1 1 calc R . .
C16 C -0.07012(8) -0.36826(17) 0.07126(10) 0.0298(3) Uani 1 1 d . . .
C17 C 0.00096(8) -0.34242(18) 0.12723(10) 0.0321(3) Uani 1 1 d . . .
H17 H 0.0089 -0.3826 0.1906 0.039 Uiso 1 1 calc R . .
C18 C 0.05845(8) -0.25957(18) 0.09037(10) 0.0310(3) Uani 1 1 d . . .
H18 H 0.1058 -0.2449 0.1288 0.037 Uiso 1 1 calc R . .
C19 C -0.19752(9) -0.4946(2) 0.04261(12) 0.0424(4) Uani 1 1 d . . .
H19A H -0.2213 -0.3897 0.0177 0.064 Uiso 1 1 calc R . .
H19B H -0.2322 -0.5545 0.0790 0.064 Uiso 1 1 calc R . .
H19C H -0.1862 -0.5656 -0.0100 0.064 Uiso 1 1 calc R . .
C20 C -0.11608(10) -0.5340(2) 0.19763(11) 0.0428(4) Uani 1 1 d . . .
H20A H -0.0714 -0.6073 0.2028 0.064 Uiso 1 1 calc R . .
H20B H -0.1609 -0.6009 0.2066 0.064 Uiso 1 1 calc R . .
H20C H -0.1085 -0.4462 0.2463 0.064 Uiso 1 1 calc R . .
B1 B 0.27508(9) 0.0144(2) 0.00869(11) 0.0296(4) Uani 1 1 d . . .
N1 N 0.61710(7) 0.17319(18) 0.24205(9) 0.0403(3) Uani 1 1 d . . .
N2 N 0.35125(7) 0.11673(15) -0.01354(8) 0.0316(3) Uani 1 1 d . . .
N3 N 0.34517(7) 0.18258(16) -0.09942(8) 0.0357(3) Uani 1 1 d . . .
N4 N 0.23020(7) 0.05228(15) -0.08858(8) 0.0299(3) Uani 1 1 d . . .
N5 N 0.10046(7) -0.06174(15) -0.11907(8) 0.0314(3) Uani 1 1 d . . .
N6 N 0.11146(7) -0.11545(14) -0.03221(8) 0.0303(3) Uani 1 1 d . . .
N7 N -0.12721(7) -0.45596(16) 0.10411(9) 0.0366(3) Uani 1 1 d . . .
F1 F 0.29277(5) -0.15314(10) 0.02444(6) 0.0369(2) Uani 1 1 d . . .
F2 F 0.24780(5) 0.08731(11) 0.08497(5) 0.0377(2) Uani 1 1 d . . .

loop_
_atom_site_aniso_label
_atom_site_aniso_U_11
_atom_site_aniso_U_22
_atom_site_aniso_U_33
_atom_site_aniso_U_23
_atom_site_aniso_U_13
_atom_site_aniso_U_12
C1 0.0399(9) 0.0583(11) 0.0403(9) -0.0058(8) -0.0021(7) -0.0056(8)
C2 0.0348(8) 0.0550(11) 0.0498(10) -0.0159(8) 0.0109(7) -0.0102(8)
C3 0.0329(8) 0.0377(9) 0.0357(8) -0.0079(7) 0.0073(6) -0.0027(6)
C4 0.0342(8) 0.0451(10) 0.0420(9) -0.0029(7) 0.0131(7) -0.0096(7)
C5 0.0394(9) 0.0417(9) 0.0343(8) 0.0030(7) 0.0115(7) -0.0042(7)
C6 0.0330(8) 0.0326(8) 0.0322(8) -0.0023(6) 0.0079(6) -0.0025(6)
C7 0.0373(8) 0.0452(10) 0.0369(8) 0.0043(7) 0.0046(7) -0.0111(7)
C8 0.0400(9) 0.0464(10) 0.0340(8) 0.0052(7) 0.0028(7) -0.0095(7)
C9 0.0395(8) 0.0315(8) 0.0283(7) 0.0018(6) 0.0077(6) 0.0020(6)
C10 0.0511(10) 0.0389(9) 0.0280(8) 0.0071(6) 0.0083(7) 0.0031(7)
C11 0.0461(9) 0.0396(9) 0.0279(8) 0.0026(6) 0.0013(7) 0.0043(7)
C12 0.0371(8) 0.0282(7) 0.0263(7) -0.0030(6) 0.0022(6) 0.0037(6)
C13 0.0327(7) 0.0250(7) 0.0274(7) -0.0038(5) 0.0018(6) 0.0040(6)
C14 0.0367(8) 0.0321(8) 0.0231(7) -0.0013(6) -0.0005(6) 0.0043(6)
C15 0.0314(7) 0.0357(8) 0.0268(7) -0.0050(6) -0.0023(6) 0.0030(6)
C16 0.0350(8) 0.0255(7) 0.0290(7) -0.0064(6) 0.0042(6) 0.0045(6)
C17 0.0394(8) 0.0316(8) 0.0243(7) 0.0007(6) 0.0007(6) 0.0042(6)
C18 0.0329(8) 0.0318(8) 0.0265(7) -0.0030(6) -0.0030(6) 0.0042(6)
C19 0.0374(9) 0.0426(9) 0.0470(9) -0.0024(7) 0.0044(7) -0.0050(7)
C20 0.0501(10) 0.0408(9) 0.0381(9) 0.0026(7) 0.0079(7) -0.0045(8)
B1 0.0325(8) 0.0317(9) 0.0253(8) 0.0003(6) 0.0059(7) 0.0001(7)
N1 0.0319(7) 0.0485(8) 0.0406(8) -0.0057(6) 0.0049(6) -0.0080(6)
N2 0.0348(7) 0.0330(7) 0.0277(6) 0.0012(5) 0.0070(5) -0.0013(5)
N3 0.0428(7) 0.0358(7) 0.0299(7) 0.0039(5) 0.0095(6) -0.0005(6)
N4 0.0356(7) 0.0294(6) 0.0252(6) 0.0004(5) 0.0057(5) 0.0004(5)
N5 0.0376(7) 0.0299(7) 0.0260(6) -0.0016(5) 0.0013(5) 0.0030(5)
N6 0.0351(7) 0.0287(6) 0.0264(6) -0.0021(5) 0.0017(5) 0.0031(5)
N7 0.0393(7) 0.0381(7) 0.0322(7) -0.0013(5) 0.0038(6) -0.0043(6)
F1 0.0403(5) 0.0319(5) 0.0374(5) 0.0053(4) 0.0003(4) -0.0006(4)
F2 0.0390(5) 0.0491(5) 0.0257(4) -0.0067(4) 0.0067(4) -0.0015(4)

loop_
_atom_type_symbol
_atom_type_description
_atom_type_scat_dispersion_real
_atom_type_scat_dispersion_imag
_atom_type_scat_source
C C 0.0033 0.0016 'International Tables Vol C Tables 4.2.6.8 and 6.1.1.4'
H H 0.0000 0.0000 'International Tables Vol C Tables 4.2.6.8 and 6.1.1.4'
B B 0.0013 0.0007 'International Tables Vol C Tables 4.2.6.8 and 6.1.1.4'
N N 0.0061 0.0033 'International Tables Vol C Tables 4.2.6.8 and 6.1.1.4'
F F 0.0171 0.0103 'International Tables Vol C Tables 4.2.6.8 and 6.1.1.4'

loop_
_geom_angle_atom_site_label_1
_geom_angle_atom_site_label_2
_geom_angle_atom_site_label_3
_geom_angle
_geom_angle_site_symmetry_1
_geom_angle_site_symmetry_3
_geom_angle_publ_flag
N1 C1 H1A 109.5 . . ?
N1 C1 H1B 109.5 . . ?
H1A C1 H1B 109.5 . . ?
N1 C1 H1C 109.5 . . ?
H1A C1 H1C 109.5 . . ?
H1B C1 H1C 109.5 . . ?
N1 C2 H2A 109.5 . . ?
N1 C2 H2B 109.5 . . ?
H2A C2 H2B 109.5 . . ?
N1 C2 H2C 109.5 . . ?
H2A C2 H2C 109.5 . . ?
H2B C2 H2C 109.5 . . ?
N1 C3 C8 121.22(14) . . ?
N1 C3 C4 121.85(14) . . ?
C8 C3 C4 116.93(14) . . ?
C5 C4 C3 121.43(14) . . ?
C5 C4 H4 119.3 . . ?
C3 C4 H4 119.3 . . ?
C4 C5 C6 120.77(14) . . ?
C4 C5 H5 119.6 . . ?
C6 C5 H5 119.6 . . ?
N2 C6 C5 123.45(13) . . ?
N2 C6 C7 118.24(13) . . ?
C5 C6 C7 118.31(13) . . ?
C8 C7 C6 121.11(14) . . ?
C8 C7 H7 119.4 . . ?
C6 C7 H7 119.4 . . ?
C7 C8 C3 121.44(15) . . ?
C7 C8 H8 119.3 . . ?
C3 C8 H8 119.3 . . ?
N3 C9 N4 115.44(12) . . ?
N3 C9 C10 134.03(14) . . ?
N4 C9 C10 110.53(13) . . ?
C11 C10 C9 105.71(13) . . ?
C11 C10 H10 127.1 . . ?
C9 C10 H10 127.1 . . ?
C10 C11 C12 108.39(14) . . ?
C10 C11 H11 125.8 . . ?
C12 C11 H11 125.8 . . ?
N5 C12 N4 127.09(12) . . ?
N5 C12 C11 124.41(13) . . ?
N4 C12 C11 108.49(13) . . ?
N6 C13 C18 116.77(12) . . ?
N6 C13 C14 125.60(12) . . ?
C18 C13 C14 117.61(13) . . ?
C15 C14 C13 121.13(13) . . ?
C15 C14 H14 119.4 . . ?
C13 C14 H14 119.4 . . ?
C14 C15 C16 121.59(13) . . ?
C14 C15 H15 119.2 . . ?
C16 C15 H15 119.2 . . ?
N7 C16 C17 122.02(13) . . ?
N7 C16 C15 120.79(13) . . ?
C17 C16 C15 117.19(13) . . ?
C18 C17 C16 120.46(13) . . ?
C18 C17 H17 119.8 . . ?
C16 C17 H17 119.8 . . ?
C17 C18 C13 121.91(13) . . ?
C17 C18 H18 119.0 . . ?
C13 C18 H18 119.0 . . ?
N7 C19 H19A 109.5 . . ?
N7 C19 H19B 109.5 . . ?
H19A C19 H19B 109.5 . . ?
N7 C19 H19C 109.5 . . ?
H19A C19 H19C 109.5 . . ?
H19B C19 H19C 109.5 . . ?
N7 C20 H20A 109.5 . . ?
N7 C20 H20B 109.5 . . ?
H20A C20 H20B 109.5 . . ?
N7 C20 H20C 109.5 . . ?
H20A C20 H20C 109.5 . . ?
H20B C20 H20C 109.5 . . ?
F2 B1 F1 112.01(12) . . ?
F2 B1 N4 115.77(12) . . ?
F1 B1 N4 114.64(12) . . ?
F2 B1 N2 109.15(12) . . ?
F1 B1 N2 109.36(12) . . ?
N4 B1 N2 94.26(10) . . ?
C3 N1 C2 121.30(13) . . ?
C3 N1 C1 119.98(13) . . ?
C2 N1 C1 118.55(13) . . ?
N3 N2 C6 119.91(12) . . ?
N3 N2 B1 113.77(11) . . ?
C6 N2 B1 126.32(11) . . ?
N2 N3 C9 106.73(11) . . ?
C12 N4 C9 106.88(11) . . ?
C12 N4 B1 143.24(12) . . ?
C9 N4 B1 109.77(11) . . ?
N6 N5 C12 112.51(11) . . ?
N5 N6 C13 114.38(11) . . ?
C16 N7 C20 120.75(12) . . ?
C16 N7 C19 121.25(12) . . ?
C20 N7 C19 117.47(13) . . ?

loop_
_geom_bond_atom_site_label_1
_geom_bond_atom_site_label_2
_geom_bond_distance
_geom_bond_site_symmetry_2
_geom_bond_publ_flag
C1 N1 1.462(2) . ?
C1 H1A 0.9800 . ?
C1 H1B 0.9800 . ?
C1 H1C 0.9800 . ?
C2 N1 1.4583(19) . ?
C2 H2A 0.9800 . ?
C2 H2B 0.9800 . ?
C2 H2C 0.9800 . ?
C3 N1 1.3701(19) . ?
C3 C8 1.413(2) . ?
C3 C4 1.422(2) . ?
C4 C5 1.375(2) . ?
C4 H4 0.9500 . ?
C5 C6 1.403(2) . ?
C5 H5 0.9500 . ?
C6 N2 1.3982(18) . ?
C6 C7 1.406(2) . ?
C7 C8 1.370(2) . ?
C7 H7 0.9500 . ?
C8 H8 0.9500 . ?
C9 N3 1.3612(19) . ?
C9 N4 1.3782(18) . ?
C9 C10 1.403(2) . ?
C10 C11 1.388(2) . ?
C10 H10 0.9500 . ?
C11 C12 1.410(2) . ?
C11 H11 0.9500 . ?
C12 N5 1.3769(19) . ?
C12 N4 1.3772(18) . ?
C13 N6 1.3921(18) . ?
C13 C18 1.4058(19) . ?
C13 C14 1.4124(19) . ?
C14 C15 1.364(2) . ?
C14 H14 0.9500 . ?
C15 C16 1.424(2) . ?
C15 H15 0.9500 . ?
C16 N7 1.3639(19) . ?
C16 C17 1.420(2) . ?
C17 C18 1.377(2) . ?
C17 H17 0.9500 . ?
C18 H18 0.9500 . ?
C19 N7 1.4639(19) . ?
C19 H19A 0.9800 . ?
C19 H19B 0.9800 . ?
C19 H19C 0.9800 . ?
C20 N7 1.459(2) . ?
C20 H20A 0.9800 . ?
C20 H20B 0.9800 . ?
C20 H20C 0.9800 . ?
B1 F2 1.3745(18) . ?
B1 F1 1.3788(18) . ?
B1 N4 1.537(2) . ?
B1 N2 1.646(2) . ?
N2 N3 1.3220(16) . ?
N5 N6 1.2995(16) . ?

loop_
_geom_torsion_atom_site_label_1
_geom_torsion_atom_site_label_2
_geom_torsion_atom_site_label_3
_geom_torsion_atom_site_label_4
_geom_torsion
_geom_torsion_site_symmetry_1
_geom_torsion_site_symmetry_2
_geom_torsion_site_symmetry_3
_geom_torsion_site_symmetry_4
_geom_torsion_publ_flag
N1 C3 C4 C5 179.65(15) . . . . ?
C8 C3 C4 C5 -0.6(2) . . . . ?
C3 C4 C5 C6 0.1(2) . . . . ?
C4 C5 C6 N2 -178.52(14) . . . . ?
C4 C5 C6 C7 0.3(2) . . . . ?
N2 C6 C7 C8 178.61(15) . . . . ?
C5 C6 C7 C8 -0.3(2) . . . . ?
C6 C7 C8 C3 -0.2(3) . . . . ?
N1 C3 C8 C7 -179.62(15) . . . . ?
C4 C3 C8 C7 0.6(2) . . . . ?
N3 C9 C10 C11 178.63(16) . . . . ?
N4 C9 C10 C11 -0.50(17) . . . . ?
C9 C10 C11 C12 0.56(17) . . . . ?
C10 C11 C12 N5 178.62(13) . . . . ?
C10 C11 C12 N4 -0.43(17) . . . . ?
N6 C13 C14 C15 179.62(13) . . . . ?
C18 C13 C14 C15 -1.9(2) . . . . ?
C13 C14 C15 C16 -0.5(2) . . . . ?
C14 C15 C16 N7 -177.28(13) . . . . ?
C14 C15 C16 C17 3.0(2) . . . . ?
N7 C16 C17 C18 177.17(13) . . . . ?
C15 C16 C17 C18 -3.2(2) . . . . ?
C16 C17 C18 C13 0.8(2) . . . . ?
N6 C13 C18 C17 -179.62(13) . . . . ?
C14 C13 C18 C17 1.8(2) . . . . ?
C8 C3 N1 C2 -179.06(14) . . . . ?
C4 C3 N1 C2 0.7(2) . . . . ?
C8 C3 N1 C1 5.7(2) . . . . ?
C4 C3 N1 C1 -174.62(14) . . . . ?
C5 C6 N2 N3 2.2(2) . . . . ?
C7 C6 N2 N3 -176.62(13) . . . . ?
C5 C6 N2 B1 -178.04(13) . . . . ?
C7 C6 N2 B1 3.1(2) . . . . ?
F2 B1 N2 N3 -120.43(13) . . . . ?
F1 B1 N2 N3 116.72(13) . . . . ?
N4 B1 N2 N3 -1.26(14) . . . . ?
F2 B1 N2 C6 59.81(18) . . . . ?
F1 B1 N2 C6 -63.04(17) . . . . ?
N4 B1 N2 C6 178.98(12) . . . . ?
C6 N2 N3 C9 -179.96(12) . . . . ?
B1 N2 N3 C9 0.26(16) . . . . ?
N4 C9 N3 N2 1.09(17) . . . . ?
C10 C9 N3 N2 -178.01(16) . . . . ?
N5 C12 N4 C9 -178.90(13) . . . . ?
C11 C12 N4 C9 0.12(15) . . . . ?
N5 C12 N4 B1 5.7(3) . . . . ?
C11 C12 N4 B1 -175.23(17) . . . . ?
N3 C9 N4 C12 -179.07(12) . . . . ?
C10 C9 N4 C12 0.23(16) . . . . ?
N3 C9 N4 B1 -2.03(17) . . . . ?
C10 C9 N4 B1 177.28(12) . . . . ?
F2 B1 N4 C12 -69.3(2) . . . . ?
F1 B1 N4 C12 63.5(2) . . . . ?
N2 B1 N4 C12 177.05(17) . . . . ?
F2 B1 N4 C9 115.43(14) . . . . ?
F1 B1 N4 C9 -111.79(14) . . . . ?
N2 B1 N4 C9 1.77(13) . . . . ?
N4 C12 N5 N6 -0.4(2) . . . . ?
C11 C12 N5 N6 -179.29(13) . . . . ?
C12 N5 N6 C13 177.88(11) . . . . ?
C18 C13 N6 N5 178.81(12) . . . . ?
C14 C13 N6 N5 -2.75(19) . . . . ?
C17 C16 N7 C20 -2.8(2) . . . . ?
C15 C16 N7 C20 177.52(13) . . . . ?
C17 C16 N7 C19 -174.32(13) . . . . ?
C15 C16 N7 C19 6.0(2) . . . . ?
